data_7716465
loop_
_publ_author_name
'Predarska, Ivana'
'K&#xf6;rber, Wieland'
'L&#xf6;nnecke, Peter'
'Gelman, Dmitri'
'Hey-Hawkins, Evamarie'

_publ_section_title
;
 Synthesis and catalytic activity of heterobimetallic Au/M (M =
 Rh<sup>III</sup>, Ir<sup>III</sup>) complexes with ditopic mono- and
 triphosphane ligands.
;
_journal_issue 39
_journal_name_full 'Dalton transactions (Cambridge, England : 2003)'
_journal_page_first 16159
_journal_page_last 16169
_journal_paper_doi 10.1039/d4dt01247j
_journal_volume 53
_journal_year 2024
_chemical_formula_moiety 'C45 H58 Au Cl2 N P3 Rh,3(C H2 CL2)'
_chemical_formula_sum 'C48 H64 Au Cl8 N P3 Rh'
_chemical_formula_weight 1331.38
_space_group_crystal_system monoclinic
_space_group_IT_number 14
_space_group_name_Hall '-P 2ybc'
_space_group_name_H-M_alt 'P 1 21/c 1'
_atom_sites_solution_hydrogens geom
_atom_sites_solution_primary dual
_atom_sites_solution_secondary difmap
_audit_creation_method SHELXL-2018/3
_audit_update_record
;
2023-12-31 deposited with the CCDC.	2024-06-24 downloaded from the CCDC.
;
_cell_angle_alpha 90
_cell_angle_beta 92.7690(10)
_cell_angle_gamma 90
_cell_formula_units_Z 4
_cell_length_a 14.5320(2)
_cell_length_b 12.6262(2)
_cell_length_c 29.7751(3)
_cell_measurement_reflns_used 11583
_cell_measurement_temperature 130(2)
_cell_measurement_theta_max 27.0650
_cell_measurement_theta_min 1.8990
_cell_volume 5456.87(13)
_computing_cell_refinement 'CrysAlisPro 1.171.42.92a (Rigaku OD, 2023)'
_computing_data_collection 'CrysAlisPro 1.171.42.92a (Rigaku OD, 2023)'
_computing_data_reduction 'CrysAlisPro 1.171.42.92a (Rigaku OD, 2023)'
_computing_molecular_graphics
;
 ORTEP3 for Windows
 L. J. Farrugia, J. Appl. Crystallogr. 1997, 30, 565.
 or
 DIAMOND Version 4.6.8
 K. Brandenburg, Crystal Impact GbR, Bonn, Germany
;
_computing_publication_material
;
 WINGX
 L.J. Farrugia,
 J. Appl. Cryst., 2012, 45, 849-854.
;
_computing_structure_refinement 'SHELXL-2018/3 (Sheldrick, 2018)'
_computing_structure_solution SHELXT-2018-2
_diffrn_ambient_temperature 130(2)
_diffrn_detector_area_resol_mean 16.3560
_diffrn_measured_fraction_theta_full 1.000
_diffrn_measured_fraction_theta_max 0.906
_diffrn_measurement_device_type 'Xcalibur, Sapphire3, Gemini'
_diffrn_measurement_method '\w scans'
_diffrn_radiation_type MoK\a
_diffrn_radiation_wavelength 0.71073
_diffrn_reflns_av_R_equivalents 0.0507
_diffrn_reflns_av_unetI/netI 0.0578
_diffrn_reflns_Laue_measured_fraction_full 1.000
_diffrn_reflns_Laue_measured_fraction_max 0.906
_diffrn_reflns_limit_h_max 18
_diffrn_reflns_limit_h_min -18
_diffrn_reflns_limit_k_max 16
_diffrn_reflns_limit_k_min -15
_diffrn_reflns_limit_l_max 35
_diffrn_reflns_limit_l_min -36
_diffrn_reflns_number 39789
_diffrn_reflns_point_group_measured_fraction_full 1.000
_diffrn_reflns_point_group_measured_fraction_max 0.906
_diffrn_reflns_theta_full 25.350
_diffrn_reflns_theta_max 27.406
_diffrn_reflns_theta_min 1.752
_diffrn_source 'fine-focus sealed X-ray tube'
_exptl_absorpt_coefficient_mu 3.501
_exptl_absorpt_correction_T_max 0.843
_exptl_absorpt_correction_T_min 0.684
_exptl_absorpt_correction_type analytical
_exptl_absorpt_process_details
;
CrysAlisPro 1.171.42.92a (Rigaku Oxford Diffraction, 2023)
Analytical numeric absorption correction using a multifaceted crystal
model based on expressions derived by R.C. Clark & J.S. Reid.
(Clark, R. C. & Reid, J. S. (1995). Acta Cryst. A51, 887-897)
Empirical absorption correction using spherical harmonics,
implemented in SCALE3 ABSPACK scaling algorithm.
;
_exptl_crystal_colour 'clear orange'
_exptl_crystal_density_diffrn 1.621
_exptl_crystal_description needle
_exptl_crystal_F_000 2656
_exptl_crystal_size_max 0.11
_exptl_crystal_size_mid 0.09
_exptl_crystal_size_min 0.05
_refine_diff_density_max 0.573
_refine_diff_density_min -0.872
_refine_diff_density_rms 0.115
_refine_ls_extinction_method none
_refine_ls_goodness_of_fit_ref 1.026
_refine_ls_hydrogen_treatment constr
_refine_ls_matrix_type full
_refine_ls_number_parameters 622
_refine_ls_number_reflns 11249
_refine_ls_number_restraints 78
_refine_ls_restrained_S_all 1.030
_refine_ls_R_factor_all 0.0614
_refine_ls_R_factor_gt 0.0384
_refine_ls_shift/su_max 0.002
_refine_ls_shift/su_mean 0.000
_refine_ls_structure_factor_coef Fsqd
_refine_ls_weighting_details 'w=1/[\s^2^(Fo^2^)+(0.0230P)^2^+5.1807P] where P=(Fo^2^+2Fc^2^)/3'
_refine_ls_weighting_scheme calc
_refine_ls_wR_factor_gt 0.0633
_refine_ls_wR_factor_ref 0.0692
_reflns_Friedel_coverage 0.000
_reflns_number_gt 8694
_reflns_number_total 11249
_reflns_threshold_expression 'I > 2\s(I)'
_cod_data_source_file d4dt01247j2.cif
_cod_data_source_block comp9_x3047fin
_cod_depositor_comments 'Adding full bibliography for 7716464--7716472.cif.'
_cod_original_sg_symbol_H-M 'P 21/c'
_cod_database_code 7716465
_shelx_shelxl_version_number 2018/3
_shelx_space_group_comment
;
The symmetry employed for this shelxl refinement is uniquely defined
by the following loop, which should always be used as a source of
symmetry information in preference to the above space-group names.
They are only intended as comments.
;

loop_
_space_group_symop_operation_xyz
'x, y, z'
'-x, y+1/2, -z+1/2'
'-x, -y, -z'
'x, -y-1/2, z-1/2'

loop_
_atom_site_label
_atom_site_type_symbol
_atom_site_fract_x
_atom_site_fract_y
_atom_site_fract_z
_atom_site_U_iso_or_equiv
_atom_site_adp_type
_atom_site_occupancy
_atom_site_site_symmetry_order
_atom_site_calc_flag
_atom_site_refinement_flags_posn
_atom_site_refinement_flags_adp
_atom_site_refinement_flags_occupancy
_atom_site_disorder_assembly
_atom_site_disorder_group
Au1 Au 0.31150(2) 0.65285(2) 0.30601(2) 0.01901(5) Uani 1 1 d . . . . .
Rh1 Rh 0.25814(3) 0.89646(3) 0.55208(2) 0.02420(9) Uani 1 1 d . . . . .
Cl1 Cl 0.37061(8) 0.82706(9) 0.27002(4) 0.0328(3) Uani 1 1 d . . . . .
Cl2 Cl 0.24034(10) 1.03995(10) 0.50017(4) 0.0439(3) Uani 1 1 d . . . . .
P1 P 0.33466(8) 0.64430(9) 0.39108(3) 0.0195(2) Uani 1 1 d . . . . .
P2 P 0.15780(8) 0.67912(9) 0.31940(3) 0.0213(3) Uani 1 1 d . . . . .
P3 P 0.42171(8) 0.52340(9) 0.30279(3) 0.0181(2) Uani 1 1 d . . . . .
N1 N 0.3888(3) 0.9542(3) 0.57298(10) 0.0261(9) Uani 1 1 d . . . . .
C1 C 0.2191(3) 0.5961(4) 0.40375(13) 0.0219(10) Uani 1 1 d . . . . .
C2 C 0.1432(3) 0.6168(4) 0.37438(13) 0.0238(10) Uani 1 1 d . . . . .
C3 C 0.0560(3) 0.5834(4) 0.38636(15) 0.0335(12) Uani 1 1 d . . . . .
H3 H 0.003794 0.599236 0.367092 0.040 Uiso 1 1 calc R U . . .
C4 C 0.0440(4) 0.5277(4) 0.42568(15) 0.0380(13) Uani 1 1 d . . . . .
H4 H -0.015765 0.505364 0.433094 0.046 Uiso 1 1 calc R U . . .
C5 C 0.1189(4) 0.5049(4) 0.45397(15) 0.0351(13) Uani 1 1 d . . . . .
H5 H 0.111107 0.465527 0.480721 0.042 Uiso 1 1 calc R U . . .
C6 C 0.2055(3) 0.5392(4) 0.44344(14) 0.0294(11) Uani 1 1 d . . . . .
H6 H 0.256747 0.524009 0.463396 0.035 Uiso 1 1 calc R U . . .
C7 C 0.4097(3) 0.5277(3) 0.39788(13) 0.0204(10) Uani 1 1 d . . . . .
C8 C 0.4482(3) 0.4789(3) 0.36052(13) 0.0200(10) Uani 1 1 d . . . . .
C9 C 0.5062(3) 0.3926(4) 0.36705(14) 0.0258(11) Uani 1 1 d . . . . .
H9 H 0.531660 0.359924 0.341749 0.031 Uiso 1 1 calc R U . . .
C10 C 0.5277(3) 0.3531(4) 0.40950(13) 0.0266(10) Uani 1 1 d . . . . .
H10 H 0.566675 0.293033 0.413359 0.032 Uiso 1 1 calc R U . . .
C11 C 0.4921(3) 0.4020(4) 0.44614(14) 0.0294(11) Uani 1 1 d . . . . .
H11 H 0.507224 0.376015 0.475520 0.035 Uiso 1 1 calc R U . . .
C12 C 0.4351(3) 0.4876(4) 0.44057(13) 0.0243(11) Uani 1 1 d . . . . .
H12 H 0.411994 0.520833 0.466351 0.029 Uiso 1 1 calc R U . . .
C13 C 0.3698(3) 0.7208(3) 0.44105(12) 0.0191(10) Uani 1 1 d . . . . .
C14 C 0.3088(3) 0.7638(3) 0.47082(12) 0.0206(10) Uani 1 1 d . . . . .
H14 H 0.244840 0.749251 0.466345 0.025 Uiso 1 1 calc R U . . .
C15 C 0.3383(3) 0.8273(3) 0.50683(12) 0.0206(10) Uani 1 1 d . . . . .
C16 C 0.4328(3) 0.8508(3) 0.51195(12) 0.0205(9) Uani 1 1 d . . . . .
C17 C 0.4948(3) 0.8100(3) 0.48184(13) 0.0211(10) Uani 1 1 d . . . . .
H17 H 0.558631 0.825906 0.485580 0.025 Uiso 1 1 calc R U . . .
C18 C 0.4628(3) 0.7463(3) 0.44655(12) 0.0213(10) Uani 1 1 d . . . . .
H18 H 0.504870 0.719795 0.425843 0.026 Uiso 1 1 calc R U . . .
C19 C 0.4608(3) 0.9187(3) 0.54981(13) 0.0215(10) Uani 1 1 d . . . . .
C20 C 0.5506(3) 0.9465(4) 0.56263(13) 0.0257(11) Uani 1 1 d . . . . .
H20 H 0.600481 0.921619 0.546073 0.031 Uiso 1 1 calc R U . . .
C21 C 0.5666(4) 1.0104(4) 0.59953(14) 0.0322(12) Uani 1 1 d . . . . .
H21 H 0.627884 1.028265 0.609156 0.039 Uiso 1 1 calc R U . . .
C22 C 0.4938(4) 1.0485(4) 0.62245(14) 0.0318(12) Uani 1 1 d . . . . .
H22 H 0.503920 1.094028 0.647609 0.038 Uiso 1 1 calc R U . . .
C23 C 0.4063(4) 1.0193(4) 0.60825(13) 0.0310(12) Uani 1 1 d . . . . .
H23 H 0.355895 1.046124 0.623932 0.037 Uiso 1 1 calc R U . . .
C24 C 0.0681(3) 0.6190(4) 0.28176(13) 0.0268(11) Uani 1 1 d . . . . .
H24 H 0.007256 0.627065 0.295743 0.032 Uiso 1 1 calc R U . . .
C25 C 0.0641(4) 0.6780(4) 0.23677(14) 0.0390(14) Uani 1 1 d . . . . .
H25A H 0.125172 0.676958 0.224138 0.059 Uiso 1 1 calc R U . . .
H25B H 0.045208 0.751465 0.241513 0.059 Uiso 1 1 calc R U . . .
H25C H 0.019549 0.643258 0.215871 0.059 Uiso 1 1 calc R U . . .
C26 C 0.0871(3) 0.5017(4) 0.27572(15) 0.0335(12) Uani 1 1 d . . . . .
H26A H 0.039412 0.470850 0.255304 0.050 Uiso 1 1 calc R U . . .
H26B H 0.086618 0.466049 0.304946 0.050 Uiso 1 1 calc R U . . .
H26C H 0.147536 0.492458 0.263006 0.050 Uiso 1 1 calc R U . . .
C27 C 0.1234(3) 0.8182(4) 0.32543(15) 0.0295(11) Uani 1 1 d . . . . .
H27 H 0.129700 0.851973 0.295369 0.035 Uiso 1 1 calc R U . . .
C28 C 0.1890(4) 0.8759(4) 0.35784(18) 0.0454(14) Uani 1 1 d . . . . .
H28A H 0.173040 0.951274 0.358212 0.068 Uiso 1 1 calc R U . . .
H28B H 0.252165 0.867534 0.348246 0.068 Uiso 1 1 calc R U . . .
H28C H 0.184381 0.846268 0.388068 0.068 Uiso 1 1 calc R U . . .
C29 C 0.0236(4) 0.8355(5) 0.33775(18) 0.0483(15) Uani 1 1 d . . . . .
H29A H 0.014211 0.804388 0.367340 0.073 Uiso 1 1 calc R U . . .
H29B H -0.017959 0.801514 0.315188 0.073 Uiso 1 1 calc R U . . .
H29C H 0.010554 0.911562 0.338616 0.073 Uiso 1 1 calc R U . . .
C30 C 0.3893(3) 0.3986(3) 0.27360(13) 0.0229(10) Uani 1 1 d . . . . .
H30 H 0.445822 0.354558 0.270290 0.027 Uiso 1 1 calc R U . . .
C31 C 0.3466(3) 0.4245(4) 0.22692(13) 0.0334(12) Uani 1 1 d . . . . .
H31A H 0.325917 0.358902 0.211996 0.050 Uiso 1 1 calc R U . . .
H31B H 0.392700 0.459164 0.208965 0.050 Uiso 1 1 calc R U . . .
H31C H 0.293920 0.471945 0.229886 0.050 Uiso 1 1 calc R U . . .
C32 C 0.3210(3) 0.3370(4) 0.30044(15) 0.0338(12) Uani 1 1 d . . . . .
H32A H 0.270866 0.384022 0.308612 0.051 Uiso 1 1 calc R U . . .
H32B H 0.352331 0.308952 0.327803 0.051 Uiso 1 1 calc R U . . .
H32C H 0.295758 0.278204 0.282218 0.051 Uiso 1 1 calc R U . . .
C33 C 0.5365(3) 0.5627(3) 0.28498(13) 0.0229(10) Uani 1 1 d . . . . .
H33 H 0.578797 0.500415 0.288283 0.028 Uiso 1 1 calc R U . . .
C34 C 0.5733(3) 0.6511(4) 0.31597(15) 0.0326(11) Uani 1 1 d . . . . .
H34A H 0.634927 0.671923 0.307276 0.049 Uiso 1 1 calc R U . . .
H34B H 0.576636 0.625854 0.347128 0.049 Uiso 1 1 calc R U . . .
H34C H 0.531913 0.712350 0.313392 0.049 Uiso 1 1 calc R U . . .
C35 C 0.5336(4) 0.5994(4) 0.23598(14) 0.0342(12) Uani 1 1 d . . . . .
H35A H 0.487722 0.655749 0.231622 0.051 Uiso 1 1 calc R U . . .
H35B H 0.516942 0.539548 0.216253 0.051 Uiso 1 1 calc R U . . .
H35C H 0.594362 0.626267 0.228665 0.051 Uiso 1 1 calc R U . . .
C36 C 0.1265(3) 0.8170(4) 0.54862(14) 0.0299(12) Uani 1 1 d . . . . .
C37 C 0.1126(3) 0.9143(4) 0.57308(13) 0.0291(11) Uani 1 1 d . . . . .
C38 C 0.1707(3) 0.9123(4) 0.61232(13) 0.0289(11) Uani 1 1 d . . . . .
C39 C 0.2222(3) 0.8140(4) 0.61263(14) 0.0284(11) Uani 1 1 d . . . . .
C40 C 0.1917(3) 0.7530(4) 0.57437(14) 0.0274(11) Uani 1 1 d . . . . .
C41 C 0.0696(4) 0.7835(4) 0.50782(15) 0.0395(13) Uani 1 1 d . . . . .
H41A H 0.095078 0.718254 0.495640 0.059 Uiso 1 1 calc R U . . .
H41B H 0.070310 0.839489 0.485056 0.059 Uiso 1 1 calc R U . . .
H41C H 0.006029 0.770803 0.516075 0.059 Uiso 1 1 calc R U . . .
C42 C 0.0476(4) 0.9995(4) 0.55865(16) 0.0446(15) Uani 1 1 d . . . . .
H42A H 0.054336 1.059325 0.579500 0.067 Uiso 1 1 calc R U . . .
H42B H -0.015659 0.972529 0.558620 0.067 Uiso 1 1 calc R U . . .
H42C H 0.061095 1.022871 0.528289 0.067 Uiso 1 1 calc R U . . .
C43 C 0.1753(3) 0.9960(4) 0.64815(14) 0.0379(13) Uani 1 1 d . . . . .
H43A H 0.170423 1.066119 0.634118 0.057 Uiso 1 1 calc R U . . .
H43B H 0.234134 0.990473 0.665539 0.057 Uiso 1 1 calc R U . . .
H43C H 0.124469 0.986082 0.668178 0.057 Uiso 1 1 calc R U . . .
C44 C 0.2881(3) 0.7807(4) 0.65041(14) 0.0348(13) Uani 1 1 d . . . . .
H44A H 0.255798 0.778259 0.678514 0.052 Uiso 1 1 calc R U . . .
H44B H 0.338834 0.831846 0.653382 0.052 Uiso 1 1 calc R U . . .
H44C H 0.312852 0.710428 0.643973 0.052 Uiso 1 1 calc R U . . .
C45 C 0.2173(3) 0.6412(4) 0.56458(15) 0.0333(12) Uani 1 1 d . . . . .
H45A H 0.278867 0.626345 0.577929 0.050 Uiso 1 1 calc R U . . .
H45B H 0.217175 0.630733 0.531968 0.050 Uiso 1 1 calc R U . . .
H45C H 0.172523 0.593223 0.577412 0.050 Uiso 1 1 calc R U . . .
Cl3 Cl 0.26907(14) 0.27668(13) 0.42172(5) 0.0711(5) Uani 1 1 d D . . . .
Cl4 Cl 0.09658(17) 0.2107(2) 0.37644(8) 0.1223(9) Uani 1 1 d D . . . .
C46 C 0.2082(5) 0.1746(5) 0.3958(2) 0.069(2) Uani 1 1 d D . . . .
H46A H 0.203905 0.115278 0.417371 0.083 Uiso 1 1 calc R U . . .
H46B H 0.242628 0.148969 0.370084 0.083 Uiso 1 1 calc R U . . .
Cl5 Cl 0.8155(3) 0.5829(3) 0.25633(14) 0.0907(13) Uani 0.806(4) 1 d D U P A 1
Cl6 Cl 0.87476(12) 0.42815(15) 0.32290(6) 0.0514(6) Uani 0.806(4) 1 d D U P A 1
C47 C 0.7813(5) 0.4866(7) 0.2944(3) 0.059(2) Uani 0.806(4) 1 d D U P A 1
H47A H 0.741209 0.519733 0.316394 0.071 Uiso 0.806(4) 1 calc R U P A 1
H47B H 0.745009 0.431411 0.277948 0.071 Uiso 0.806(4) 1 calc R U P A 1
Cl5F Cl 0.8307(10) 0.5833(11) 0.2341(3) 0.045(3) Uani 0.194(4) 1 d D U P A 2
Cl6F Cl 0.8068(6) 0.5329(8) 0.3308(3) 0.068(3) Uani 0.194(4) 1 d D U P A 2
C47F C 0.805(3) 0.489(2) 0.2757(5) 0.060(7) Uani 0.194(4) 1 d D U P A 2
H47C H 0.742991 0.460234 0.268038 0.072 Uiso 0.194(4) 1 calc R U P A 2
H47D H 0.849458 0.430305 0.273960 0.072 Uiso 0.194(4) 1 calc R U P A 2
Cl7 Cl 0.1864(6) 0.2912(4) 0.6064(4) 0.097(3) Uani 0.533(14) 1 d D U P B 1
Cl8 Cl 0.314(3) 0.391(3) 0.5487(19) 0.0633(12) Uani 0.533(14) 1 d D U P B 1
C48 C 0.2420(16) 0.283(2) 0.5537(7) 0.096(6) Uani 0.533(14) 1 d D U P B 1
H48A H 0.278103 0.216632 0.552518 0.116 Uiso 0.533(14) 1 calc R U P B 1
H48B H 0.195060 0.282373 0.528466 0.116 Uiso 0.533(14) 1 calc R U P B 1
Cl7F Cl 0.1473(5) 0.2978(4) 0.5735(4) 0.090(3) Uani 0.467(14) 1 d D U P B 2
Cl8F Cl 0.318(3) 0.392(4) 0.549(2) 0.0633(12) Uani 0.467(14) 1 d D U P B 2
C48F C 0.2657(11) 0.273(2) 0.5617(9) 0.073(6) Uani 0.467(14) 1 d D U P B 2
H48C H 0.297890 0.239624 0.588169 0.087 Uiso 0.467(14) 1 calc R U P B 2
H48D H 0.268710 0.223807 0.535933 0.087 Uiso 0.467(14) 1 calc R U P B 2

loop_
_atom_site_aniso_label
_atom_site_aniso_U_11
_atom_site_aniso_U_22
_atom_site_aniso_U_33
_atom_site_aniso_U_23
_atom_site_aniso_U_13
_atom_site_aniso_U_12
Au1 0.01959(9) 0.01895(9) 0.01865(8) 0.00167(7) 0.00255(6) 0.00258(9)
Rh1 0.0318(2) 0.0264(2) 0.01447(15) -0.00157(14) 0.00209(15) 0.00620(18)
Cl1 0.0317(7) 0.0220(7) 0.0452(7) 0.0106(5) 0.0060(6) -0.0007(5)
Cl2 0.0638(10) 0.0355(8) 0.0331(6) 0.0098(6) 0.0086(6) 0.0141(7)
P1 0.0238(6) 0.0209(6) 0.0138(5) -0.0015(5) 0.0018(4) 0.0000(5)
P2 0.0191(6) 0.0246(7) 0.0202(5) -0.0012(5) 0.0006(5) 0.0008(5)
P3 0.0221(6) 0.0173(6) 0.0150(5) -0.0001(4) 0.0022(5) 0.0020(5)
N1 0.043(3) 0.021(2) 0.0148(17) 0.0022(15) 0.0014(17) -0.0012(19)
C1 0.022(3) 0.026(3) 0.019(2) -0.0050(19) 0.0055(19) -0.002(2)
C2 0.024(3) 0.029(3) 0.018(2) -0.0057(18) 0.0049(19) -0.005(2)
C3 0.025(3) 0.047(3) 0.028(2) -0.006(2) 0.004(2) -0.003(3)
C4 0.034(3) 0.046(3) 0.035(3) -0.003(2) 0.013(2) -0.015(3)
C5 0.041(3) 0.040(3) 0.026(2) 0.002(2) 0.013(2) -0.007(3)
C6 0.035(3) 0.031(3) 0.022(2) -0.001(2) 0.001(2) -0.001(2)
C7 0.027(3) 0.017(2) 0.0166(19) 0.0015(17) -0.0008(19) 0.000(2)
C8 0.020(2) 0.022(2) 0.0173(19) 0.0007(18) -0.0005(18) -0.004(2)
C9 0.028(3) 0.026(3) 0.023(2) 0.000(2) 0.001(2) 0.004(2)
C10 0.029(3) 0.021(2) 0.029(2) 0.006(2) -0.005(2) 0.008(2)
C11 0.035(3) 0.030(3) 0.022(2) 0.004(2) -0.008(2) -0.004(2)
C12 0.033(3) 0.025(3) 0.014(2) -0.0024(18) -0.0046(19) -0.004(2)
C13 0.024(3) 0.020(2) 0.0130(19) -0.0002(17) 0.0022(18) -0.002(2)
C14 0.022(3) 0.023(2) 0.017(2) -0.0004(18) 0.0017(18) 0.004(2)
C15 0.029(3) 0.018(2) 0.0146(19) 0.0032(17) 0.0001(18) 0.002(2)
C16 0.031(3) 0.017(2) 0.0135(18) 0.0043(18) -0.0014(18) 0.002(2)
C17 0.023(3) 0.019(2) 0.022(2) 0.0061(18) -0.0018(19) 0.002(2)
C18 0.031(3) 0.020(2) 0.0132(19) -0.0004(17) 0.0049(19) 0.000(2)
C19 0.033(3) 0.016(2) 0.0153(19) 0.0021(17) 0.0019(19) 0.001(2)
C20 0.034(3) 0.023(3) 0.020(2) 0.0003(19) -0.002(2) -0.001(2)
C21 0.044(3) 0.026(3) 0.026(2) 0.002(2) -0.002(2) -0.006(2)
C22 0.057(4) 0.023(3) 0.015(2) -0.0031(19) -0.002(2) -0.007(3)
C23 0.048(3) 0.030(3) 0.015(2) -0.0029(19) 0.006(2) 0.000(3)
C24 0.018(2) 0.039(3) 0.023(2) -0.004(2) -0.0004(19) 0.000(2)
C25 0.036(3) 0.055(4) 0.025(2) 0.005(2) -0.006(2) 0.001(3)
C26 0.029(3) 0.042(3) 0.029(2) -0.009(2) 0.002(2) -0.010(2)
C27 0.024(3) 0.028(3) 0.036(2) 0.000(2) 0.004(2) 0.010(2)
C28 0.042(4) 0.032(3) 0.062(3) -0.017(3) 0.000(3) 0.009(3)
C29 0.033(3) 0.053(4) 0.059(3) -0.009(3) 0.006(3) 0.023(3)
C30 0.024(3) 0.019(2) 0.026(2) -0.0060(19) 0.0020(19) 0.002(2)
C31 0.041(3) 0.039(3) 0.020(2) -0.010(2) -0.005(2) -0.001(3)
C32 0.039(3) 0.023(3) 0.038(3) -0.003(2) -0.007(2) -0.004(2)
C33 0.020(3) 0.019(2) 0.030(2) 0.0017(19) 0.008(2) 0.006(2)
C34 0.023(3) 0.032(3) 0.043(3) 0.002(2) 0.005(2) -0.006(2)
C35 0.042(3) 0.030(3) 0.033(2) 0.001(2) 0.014(2) -0.003(3)
C36 0.031(3) 0.034(3) 0.025(2) -0.006(2) 0.003(2) 0.004(2)
C37 0.029(3) 0.039(3) 0.020(2) -0.005(2) 0.003(2) 0.009(2)
C38 0.029(3) 0.043(3) 0.015(2) -0.003(2) 0.0022(19) 0.007(2)
C39 0.023(3) 0.043(3) 0.020(2) 0.004(2) 0.0037(19) 0.006(2)
C40 0.027(3) 0.029(3) 0.027(2) 0.006(2) 0.010(2) 0.004(2)
C41 0.043(3) 0.046(3) 0.029(2) -0.013(2) -0.003(2) 0.010(3)
C42 0.045(4) 0.053(4) 0.034(3) -0.016(3) -0.013(3) 0.020(3)
C43 0.034(3) 0.058(4) 0.022(2) -0.012(2) 0.001(2) 0.011(3)
C44 0.031(3) 0.049(3) 0.025(2) 0.006(2) 0.008(2) 0.009(3)
C45 0.035(3) 0.031(3) 0.035(2) 0.003(2) 0.009(2) 0.005(3)
Cl3 0.0980(15) 0.0478(10) 0.0672(10) 0.0004(8) 0.0011(10) -0.0152(10)
Cl4 0.1015(19) 0.136(2) 0.1253(18) 0.0286(16) -0.0412(15) -0.0123(16)
C46 0.090(6) 0.048(4) 0.067(4) 0.008(3) -0.023(4) -0.009(4)
Cl5 0.0462(18) 0.077(2) 0.147(3) 0.047(3) -0.020(2) -0.0070(15)
Cl6 0.0347(11) 0.0550(13) 0.0650(12) -0.0066(9) 0.0078(9) -0.0100(9)
C47 0.030(5) 0.056(5) 0.092(6) -0.006(5) 0.006(4) -0.005(4)
Cl5F 0.044(6) 0.039(5) 0.050(5) 0.004(5) -0.010(5) -0.009(4)
Cl6F 0.054(6) 0.088(7) 0.060(5) -0.015(5) -0.011(4) 0.001(5)
C47F 0.060(14) 0.064(13) 0.057(13) -0.008(12) 0.009(12) -0.017(12)
Cl7 0.069(4) 0.095(3) 0.133(6) -0.016(3) 0.051(4) -0.015(3)
Cl8 0.066(3) 0.0527(11) 0.0722(15) 0.0177(10) 0.013(2) 0.0116(15)
C48 0.090(11) 0.074(11) 0.126(11) -0.029(10) 0.016(10) 0.004(10)
Cl7F 0.051(3) 0.089(3) 0.133(7) -0.026(4) 0.037(4) -0.010(3)
Cl8F 0.066(3) 0.0527(11) 0.0722(15) 0.0177(10) 0.013(2) 0.0116(15)
C48F 0.049(9) 0.043(9) 0.130(12) -0.016(9) 0.039(9) -0.009(8)

loop_
_atom_type_symbol
_atom_type_description
_atom_type_scat_dispersion_real
_atom_type_scat_dispersion_imag
_atom_type_scat_source
Au Au -2.0133 8.8022 'International Tables Vol C Tables 4.2.6.8 and 6.1.1.4'
Rh Rh -1.1178 0.9187 'International Tables Vol C Tables 4.2.6.8 and 6.1.1.4'
Cl Cl 0.1484 0.1585 'International Tables Vol C Tables 4.2.6.8 and 6.1.1.4'
P P 0.1023 0.0942 'International Tables Vol C Tables 4.2.6.8 and 6.1.1.4'
N N 0.0061 0.0033 'International Tables Vol C Tables 4.2.6.8 and 6.1.1.4'
C C 0.0033 0.0016 'International Tables Vol C Tables 4.2.6.8 and 6.1.1.4'
H H 0.0000 0.0000 'International Tables Vol C Tables 4.2.6.8 and 6.1.1.4'

loop_
_geom_angle_atom_site_label_1
_geom_angle_atom_site_label_2
_geom_angle_atom_site_label_3
_geom_angle
_geom_angle_site_symmetry_1
_geom_angle_site_symmetry_3
_geom_angle_publ_flag
P3 Au1 P2 142.37(4) . . ?
P3 Au1 P1 87.26(4) . . ?
P2 Au1 P1 85.23(4) . . ?
P3 Au1 Cl1 109.82(4) . . ?
P2 Au1 Cl1 106.84(4) . . ?
P1 Au1 Cl1 114.49(4) . . ?
C15 Rh1 N1 78.80(16) . . ?
C15 Rh1 C36 107.77(17) . . ?
N1 Rh1 C36 164.20(15) . . ?
C15 Rh1 C39 121.10(17) . . ?
N1 Rh1 C39 99.86(15) . . ?
C36 Rh1 C39 64.38(17) . . ?
C15 Rh1 C40 97.02(17) . . ?
N1 Rh1 C40 127.45(16) . . ?
C36 Rh1 C40 38.80(17) . . ?
C39 Rh1 C40 38.42(16) . . ?
C15 Rh1 C37 144.07(17) . . ?
N1 Rh1 C37 137.12(15) . . ?
C36 Rh1 C37 38.32(17) . . ?
C39 Rh1 C37 63.16(17) . . ?
C40 Rh1 C37 63.91(18) . . ?
C15 Rh1 C38 158.87(17) . . ?
N1 Rh1 C38 105.62(15) . . ?
C36 Rh1 C38 63.09(17) . . ?
C39 Rh1 C38 38.17(17) . . ?
C40 Rh1 C38 63.61(17) . . ?
C37 Rh1 C38 36.46(15) . . ?
C15 Rh1 Cl2 86.80(12) . . ?
N1 Rh1 Cl2 89.79(10) . . ?
C36 Rh1 Cl2 104.72(13) . . ?
C39 Rh1 Cl2 151.65(13) . . ?
C40 Rh1 Cl2 142.67(13) . . ?
C37 Rh1 Cl2 91.72(13) . . ?
C38 Rh1 Cl2 113.57(13) . . ?
C13 P1 C7 101.15(19) . . ?
C13 P1 C1 103.26(19) . . ?
C7 P1 C1 104.8(2) . . ?
C13 P1 Au1 143.90(14) . . ?
C7 P1 Au1 101.13(12) . . ?
C1 P1 Au1 98.04(13) . . ?
C27 P2 C2 106.2(2) . . ?
C27 P2 C24 105.4(2) . . ?
C2 P2 C24 104.9(2) . . ?
C27 P2 Au1 115.10(16) . . ?
C2 P2 Au1 104.27(15) . . ?
C24 P2 Au1 119.84(15) . . ?
C8 P3 C33 101.56(19) . . ?
C8 P3 C30 102.50(19) . . ?
C33 P3 C30 107.9(2) . . ?
C8 P3 Au1 107.17(14) . . ?
C33 P3 Au1 117.63(15) . . ?
C30 P3 Au1 117.68(15) . . ?
C23 N1 C19 118.4(4) . . ?
C23 N1 Rh1 125.2(3) . . ?
C19 N1 Rh1 116.3(3) . . ?
C2 C1 C6 118.8(4) . . ?
C2 C1 P1 120.7(3) . . ?
C6 C1 P1 120.5(3) . . ?
C3 C2 C1 118.8(4) . . ?
C3 C2 P2 120.1(3) . . ?
C1 C2 P2 121.0(3) . . ?
C4 C3 C2 121.4(5) . . ?
C4 C3 H3 119.3 . . ?
C2 C3 H3 119.3 . . ?
C5 C4 C3 119.8(5) . . ?
C5 C4 H4 120.1 . . ?
C3 C4 H4 120.1 . . ?
C4 C5 C6 119.9(4) . . ?
C4 C5 H5 120.1 . . ?
C6 C5 H5 120.1 . . ?
C5 C6 C1 121.2(4) . . ?
C5 C6 H6 119.4 . . ?
C1 C6 H6 119.4 . . ?
C12 C7 C8 117.4(4) . . ?
C12 C7 P1 121.2(3) . . ?
C8 C7 P1 121.3(3) . . ?
C9 C8 C7 119.6(4) . . ?
C9 C8 P3 118.2(3) . . ?
C7 C8 P3 122.2(3) . . ?
C10 C9 C8 121.5(4) . . ?
C10 C9 H9 119.2 . . ?
C8 C9 H9 119.2 . . ?
C11 C10 C9 119.1(4) . . ?
C11 C10 H10 120.5 . . ?
C9 C10 H10 120.5 . . ?
C12 C11 C10 120.5(4) . . ?
C12 C11 H11 119.8 . . ?
C10 C11 H11 119.8 . . ?
C11 C12 C7 121.8(4) . . ?
C11 C12 H12 119.1 . . ?
C7 C12 H12 119.1 . . ?
C18 C13 C14 118.6(4) . . ?
C18 C13 P1 116.7(3) . . ?
C14 C13 P1 124.3(3) . . ?
C15 C14 C13 122.2(4) . . ?
C15 C14 H14 118.9 . . ?
C13 C14 H14 118.9 . . ?
C14 C15 C16 118.0(4) . . ?
C14 C15 Rh1 126.6(3) . . ?
C16 C15 Rh1 115.3(3) . . ?
C17 C16 C15 120.5(4) . . ?
C17 C16 C19 123.2(4) . . ?
C15 C16 C19 116.3(4) . . ?
C18 C17 C16 119.8(4) . . ?
C18 C17 H17 120.1 . . ?
C16 C17 H17 120.1 . . ?
C17 C18 C13 120.8(4) . . ?
C17 C18 H18 119.6 . . ?
C13 C18 H18 119.6 . . ?
N1 C19 C20 121.0(4) . . ?
N1 C19 C16 113.2(4) . . ?
C20 C19 C16 125.8(4) . . ?
C21 C20 C19 119.3(5) . . ?
C21 C20 H20 120.3 . . ?
C19 C20 H20 120.3 . . ?
C22 C21 C20 119.9(5) . . ?
C22 C21 H21 120.0 . . ?
C20 C21 H21 120.0 . . ?
C23 C22 C21 118.5(4) . . ?
C23 C22 H22 120.7 . . ?
C21 C22 H22 120.7 . . ?
N1 C23 C22 122.8(5) . . ?
N1 C23 H23 118.6 . . ?
C22 C23 H23 118.6 . . ?
C26 C24 C25 111.7(4) . . ?
C26 C24 P2 110.3(3) . . ?
C25 C24 P2 109.1(3) . . ?
C26 C24 H24 108.6 . . ?
C25 C24 H24 108.6 . . ?
P2 C24 H24 108.6 . . ?
C24 C25 H25A 109.5 . . ?
C24 C25 H25B 109.5 . . ?
H25A C25 H25B 109.5 . . ?
C24 C25 H25C 109.5 . . ?
H25A C25 H25C 109.5 . . ?
H25B C25 H25C 109.5 . . ?
C24 C26 H26A 109.5 . . ?
C24 C26 H26B 109.5 . . ?
H26A C26 H26B 109.5 . . ?
C24 C26 H26C 109.5 . . ?
H26A C26 H26C 109.5 . . ?
H26B C26 H26C 109.5 . . ?
C28 C27 C29 110.8(4) . . ?
C28 C27 P2 110.9(3) . . ?
C29 C27 P2 115.2(4) . . ?
C28 C27 H27 106.4 . . ?
C29 C27 H27 106.4 . . ?
P2 C27 H27 106.4 . . ?
C27 C28 H28A 109.5 . . ?
C27 C28 H28B 109.5 . . ?
H28A C28 H28B 109.5 . . ?
C27 C28 H28C 109.5 . . ?
H28A C28 H28C 109.5 . . ?
H28B C28 H28C 109.5 . . ?
C27 C29 H29A 109.5 . . ?
C27 C29 H29B 109.5 . . ?
H29A C29 H29B 109.5 . . ?
C27 C29 H29C 109.5 . . ?
H29A C29 H29C 109.5 . . ?
H29B C29 H29C 109.5 . . ?
C32 C30 C31 109.9(4) . . ?
C32 C30 P3 110.3(3) . . ?
C31 C30 P3 109.1(3) . . ?
C32 C30 H30 109.2 . . ?
C31 C30 H30 109.2 . . ?
P3 C30 H30 109.2 . . ?
C30 C31 H31A 109.5 . . ?
C30 C31 H31B 109.5 . . ?
H31A C31 H31B 109.5 . . ?
C30 C31 H31C 109.5 . . ?
H31A C31 H31C 109.5 . . ?
H31B C31 H31C 109.5 . . ?
C30 C32 H32A 109.5 . . ?
C30 C32 H32B 109.5 . . ?
H32A C32 H32B 109.5 . . ?
C30 C32 H32C 109.5 . . ?
H32A C32 H32C 109.5 . . ?
H32B C32 H32C 109.5 . . ?
C34 C33 C35 110.3(4) . . ?
C34 C33 P3 108.5(3) . . ?
C35 C33 P3 111.9(3) . . ?
C34 C33 H33 108.7 . . ?
C35 C33 H33 108.7 . . ?
P3 C33 H33 108.7 . . ?
C33 C34 H34A 109.5 . . ?
C33 C34 H34B 109.5 . . ?
H34A C34 H34B 109.5 . . ?
C33 C34 H34C 109.5 . . ?
H34A C34 H34C 109.5 . . ?
H34B C34 H34C 109.5 . . ?
C33 C35 H35A 109.5 . . ?
C33 C35 H35B 109.5 . . ?
H35A C35 H35B 109.5 . . ?
C33 C35 H35C 109.5 . . ?
H35A C35 H35C 109.5 . . ?
H35B C35 H35C 109.5 . . ?
C40 C36 C37 108.3(4) . . ?
C40 C36 C41 126.7(4) . . ?
C37 C36 C41 124.2(4) . . ?
C40 C36 Rh1 71.1(3) . . ?
C37 C36 Rh1 74.1(3) . . ?
C41 C36 Rh1 128.6(3) . . ?
C38 C37 C36 108.0(4) . . ?
C38 C37 C42 127.0(4) . . ?
C36 C37 C42 125.0(4) . . ?
C38 C37 Rh1 72.2(3) . . ?
C36 C37 Rh1 67.5(3) . . ?
C42 C37 Rh1 126.0(4) . . ?
C37 C38 C39 108.0(4) . . ?
C37 C38 C43 125.5(4) . . ?
C39 C38 C43 126.4(4) . . ?
C37 C38 Rh1 71.4(2) . . ?
C39 C38 Rh1 67.6(2) . . ?
C43 C38 Rh1 128.3(4) . . ?
C40 C39 C38 108.5(4) . . ?
C40 C39 C44 127.5(4) . . ?
C38 C39 C44 123.7(4) . . ?
C40 C39 Rh1 70.9(2) . . ?
C38 C39 Rh1 74.2(2) . . ?
C44 C39 Rh1 125.9(3) . . ?
C39 C40 C36 107.1(4) . . ?
C39 C40 C45 126.6(4) . . ?
C36 C40 C45 126.2(4) . . ?
C39 C40 Rh1 70.7(3) . . ?
C36 C40 Rh1 70.1(3) . . ?
C45 C40 Rh1 127.7(3) . . ?
C36 C41 H41A 109.5 . . ?
C36 C41 H41B 109.5 . . ?
H41A C41 H41B 109.5 . . ?
C36 C41 H41C 109.5 . . ?
H41A C41 H41C 109.5 . . ?
H41B C41 H41C 109.5 . . ?
C37 C42 H42A 109.5 . . ?
C37 C42 H42B 109.5 . . ?
H42A C42 H42B 109.5 . . ?
C37 C42 H42C 109.5 . . ?
H42A C42 H42C 109.5 . . ?
H42B C42 H42C 109.5 . . ?
C38 C43 H43A 109.5 . . ?
C38 C43 H43B 109.5 . . ?
H43A C43 H43B 109.5 . . ?
C38 C43 H43C 109.5 . . ?
H43A C43 H43C 109.5 . . ?
H43B C43 H43C 109.5 . . ?
C39 C44 H44A 109.5 . . ?
C39 C44 H44B 109.5 . . ?
H44A C44 H44B 109.5 . . ?
C39 C44 H44C 109.5 . . ?
H44A C44 H44C 109.5 . . ?
H44B C44 H44C 109.5 . . ?
C40 C45 H45A 109.5 . . ?
C40 C45 H45B 109.5 . . ?
H45A C45 H45B 109.5 . . ?
C40 C45 H45C 109.5 . . ?
H45A C45 H45C 109.5 . . ?
H45B C45 H45C 109.5 . . ?
Cl3 C46 Cl4 113.5(4) . . ?
Cl3 C46 H46A 108.9 . . ?
Cl4 C46 H46A 108.9 . . ?
Cl3 C46 H46B 108.9 . . ?
Cl4 C46 H46B 108.9 . . ?
H46A C46 H46B 107.7 . . ?
Cl6 C47 Cl5 111.9(4) . . ?
Cl6 C47 H47A 109.2 . . ?
Cl5 C47 H47A 109.2 . . ?
Cl6 C47 H47B 109.2 . . ?
Cl5 C47 H47B 109.2 . . ?
H47A C47 H47B 107.9 . . ?
Cl6F C47F Cl5F 117.2(13) . . ?
Cl6F C47F H47C 108.0 . . ?
Cl5F C47F H47C 108.0 . . ?
Cl6F C47F H47D 108.0 . . ?
Cl5F C47F H47D 108.0 . . ?
H47C C47F H47D 107.2 . . ?
Cl8 C48 Cl7 109.2(16) . . ?
Cl8 C48 H48A 109.8 . . ?
Cl7 C48 H48A 109.8 . . ?
Cl8 C48 H48B 109.8 . . ?
Cl7 C48 H48B 109.8 . . ?
H48A C48 H48B 108.3 . . ?
Cl8F C48F Cl7F 109.1(16) . . ?
Cl8F C48F H48C 109.9 . . ?
Cl7F C48F H48C 109.9 . . ?
Cl8F C48F H48D 109.9 . . ?
Cl7F C48F H48D 109.9 . . ?
H48C C48F H48D 108.3 . . ?

loop_
_geom_bond_atom_site_label_1
_geom_bond_atom_site_label_2
_geom_bond_distance
_geom_bond_site_symmetry_2
_geom_bond_publ_flag
Au1 P3 2.2936(11) . ?
Au1 P2 2.3116(12) . ?
Au1 P1 2.5415(10) . ?
Au1 Cl1 2.6103(11) . ?
Rh1 C15 2.022(4) . ?
Rh1 N1 2.100(4) . ?
Rh1 C36 2.158(5) . ?
Rh1 C39 2.167(4) . ?
Rh1 C40 2.171(5) . ?
Rh1 C37 2.246(5) . ?
Rh1 C38 2.256(4) . ?
Rh1 Cl2 2.3874(12) . ?
P1 C13 1.826(4) . ?
P1 C7 1.838(4) . ?
P1 C1 1.842(4) . ?
P2 C27 1.837(5) . ?
P2 C2 1.838(4) . ?
P2 C24 1.842(4) . ?
P3 C8 1.832(4) . ?
P3 C33 1.843(4) . ?
P3 C30 1.850(4) . ?
N1 C23 1.348(5) . ?
N1 C19 1.358(5) . ?
C1 C2 1.399(6) . ?
C1 C6 1.406(6) . ?
C2 C3 1.398(6) . ?
C3 C4 1.383(6) . ?
C3 H3 0.9500 . ?
C4 C5 1.374(7) . ?
C4 H4 0.9500 . ?
C5 C6 1.381(6) . ?
C5 H5 0.9500 . ?
C6 H6 0.9500 . ?
C7 C12 1.401(5) . ?
C7 C8 1.411(6) . ?
C8 C9 1.384(6) . ?
C9 C10 1.381(6) . ?
C9 H9 0.9500 . ?
C10 C11 1.376(6) . ?
C10 H10 0.9500 . ?
C11 C12 1.368(6) . ?
C11 H11 0.9500 . ?
C12 H12 0.9500 . ?
C13 C18 1.392(6) . ?
C13 C14 1.394(6) . ?
C14 C15 1.390(5) . ?
C14 H14 0.9500 . ?
C15 C16 1.407(6) . ?
C16 C17 1.400(6) . ?
C16 C19 1.458(6) . ?
C17 C18 1.385(6) . ?
C17 H17 0.9500 . ?
C18 H18 0.9500 . ?
C19 C20 1.386(6) . ?
C20 C21 1.374(6) . ?
C20 H20 0.9500 . ?
C21 C22 1.372(7) . ?
C21 H21 0.9500 . ?
C22 C23 1.371(7) . ?
C22 H22 0.9500 . ?
C23 H23 0.9500 . ?
C24 C26 1.519(6) . ?
C24 C25 1.531(6) . ?
C24 H24 1.0000 . ?
C25 H25A 0.9800 . ?
C25 H25B 0.9800 . ?
C25 H25C 0.9800 . ?
C26 H26A 0.9800 . ?
C26 H26B 0.9800 . ?
C26 H26C 0.9800 . ?
C27 C28 1.511(7) . ?
C27 C29 1.528(6) . ?
C27 H27 1.0000 . ?
C28 H28A 0.9800 . ?
C28 H28B 0.9800 . ?
C28 H28C 0.9800 . ?
C29 H29A 0.9800 . ?
C29 H29B 0.9800 . ?
C29 H29C 0.9800 . ?
C30 C32 1.518(6) . ?
C30 C31 1.530(6) . ?
C30 H30 1.0000 . ?
C31 H31A 0.9800 . ?
C31 H31B 0.9800 . ?
C31 H31C 0.9800 . ?
C32 H32A 0.9800 . ?
C32 H32B 0.9800 . ?
C32 H32C 0.9800 . ?
C33 C34 1.528(6) . ?
C33 C35 1.529(6) . ?
C33 H33 1.0000 . ?
C34 H34A 0.9800 . ?
C34 H34B 0.9800 . ?
C34 H34C 0.9800 . ?
C35 H35A 0.9800 . ?
C35 H35B 0.9800 . ?
C35 H35C 0.9800 . ?
C36 C40 1.438(6) . ?
C36 C37 1.448(6) . ?
C36 C41 1.498(6) . ?
C37 C38 1.409(6) . ?
C37 C42 1.481(6) . ?
C38 C39 1.449(6) . ?
C38 C43 1.501(6) . ?
C39 C40 1.427(6) . ?
C39 C44 1.502(6) . ?
C40 C45 1.491(6) . ?
C41 H41A 0.9800 . ?
C41 H41B 0.9800 . ?
C41 H41C 0.9800 . ?
C42 H42A 0.9800 . ?
C42 H42B 0.9800 . ?
C42 H42C 0.9800 . ?
C43 H43A 0.9800 . ?
C43 H43B 0.9800 . ?
C43 H43C 0.9800 . ?
C44 H44A 0.9800 . ?
C44 H44B 0.9800 . ?
C44 H44C 0.9800 . ?
C45 H45A 0.9800 . ?
C45 H45B 0.9800 . ?
C45 H45C 0.9800 . ?
Cl3 C46 1.724(6) . ?
Cl4 C46 1.756(7) . ?
C46 H46A 0.9900 . ?
C46 H46B 0.9900 . ?
Cl5 C47 1.751(8) . ?
Cl6 C47 1.731(8) . ?
C47 H47A 0.9900 . ?
C47 H47B 0.9900 . ?
Cl5F C47F 1.767(16) . ?
Cl6F C47F 1.730(16) . ?
C47F H47C 0.9900 . ?
C47F H47D 0.9900 . ?
Cl7 C48 1.804(14) . ?
Cl8 C48 1.728(13) . ?
C48 H48A 0.9900 . ?
C48 H48B 0.9900 . ?
Cl7F C48F 1.800(13) . ?
Cl8F C48F 1.731(14) . ?
C48F H48C 0.9900 . ?
C48F H48D 0.9900 . ?
